data_7057191
loop_
_publ_author_name
'Yu, Ya-Dong'
'Meng, Ling-Bin'
'Chen, Qiu-Cheng'
'Chen, Guang-Hui'
'Huang, Xiao-Chun'

_publ_section_title
;
 Substituent regulated photoluminescent thermochromism in a rare type of
 octahedral Cu4I4 clusters
;
_journal_issue 11
_journal_name_full 'New Journal of Chemistry'
_journal_page_first 8426
_journal_paper_doi 10.1039/C8NJ00505B
_journal_volume 42
_journal_year 2018
_chemical_formula_sum 'C20 H16 Cu4 F6 I4 N6'
_chemical_formula_weight 1216.15
_chemical_name_systematic 2-RT
_space_group_IT_number 14
_space_group_name_Hall '-P 2yn'
_space_group_name_H-M_alt 'P 1 21/n 1'
_symmetry_cell_setting monoclinic
_symmetry_space_group_name_Hall '-P 2yn'
_symmetry_space_group_name_H-M 'P 1 21/n 1'
_atom_sites_solution_hydrogens geom
_atom_sites_solution_primary direct
_atom_sites_solution_secondary difmap
_audit_creation_method SHELXL-97
_audit_update_record
;
2017-01-01 deposited with the CCDC.
2018-03-20 downloaded from the CCDC.
;
_cell_angle_alpha 90.00
_cell_angle_beta 102.865(3)
_cell_angle_gamma 90.00
_cell_formula_units_Z 2
_cell_length_a 9.3659(3)
_cell_length_b 9.8423(2)
_cell_length_c 16.7265(4)
_cell_measurement_reflns_used 4894
_cell_measurement_temperature 293(2)
_cell_measurement_theta_max 1.00000
_cell_measurement_theta_min 0.67309
_cell_volume 1503.18(7)
_computing_structure_refinement 'SHELXL-97 (Sheldrick, 1997)'
_computing_structure_solution 'SHELXS-97 (Sheldrick, 1990)'
_diffrn_ambient_temperature 293(2)
_diffrn_measured_fraction_theta_full 0.997
_diffrn_measured_fraction_theta_max 0.997
_diffrn_measurement_device_type 'Xcalibur, Atlas, Gemini'
_diffrn_measurement_method 'phi and omega scans'
_diffrn_radiation_monochromator graphite
_diffrn_radiation_source 'Enhance (Mo) X-ray Source'
_diffrn_radiation_type MoK\a
_diffrn_radiation_wavelength 0.71073
_diffrn_reflns_av_R_equivalents 0.0292
_diffrn_reflns_av_sigmaI/netI 0.0256
_diffrn_reflns_limit_h_max 11
_diffrn_reflns_limit_h_min -11
_diffrn_reflns_limit_k_max 11
_diffrn_reflns_limit_k_min -11
_diffrn_reflns_limit_l_max 19
_diffrn_reflns_limit_l_min -17
_diffrn_reflns_number 10017
_diffrn_reflns_theta_full 25.00
_diffrn_reflns_theta_max 25.00
_diffrn_reflns_theta_min 3.47
_diffrn_standards_decay_% 'not available'
_diffrn_standards_interval_count 'not available'
_diffrn_standards_interval_time 'not available'
_diffrn_standards_number 'not available'
_exptl_absorpt_coefficient_mu 6.959
_exptl_absorpt_correction_T_max 0.2751
_exptl_absorpt_correction_T_min 0.2293
_exptl_absorpt_correction_type multi-scan
_exptl_absorpt_process_details
; 
CrysAlisPro, Oxford Diffraction Ltd., 
Version 1.171.34.44 (release 25-10-2010 CrysAlis171 .NET) 
Empirical absorption correction using spherical harmonics, 
implemented in SCALE3 ABSPACK scaling algorithm. 
;
_exptl_crystal_colour red
_exptl_crystal_density_diffrn 2.687
_exptl_crystal_density_method 'not measured'
_exptl_crystal_description block
_exptl_crystal_F_000 1120
_exptl_crystal_preparation ', Luminescent'
_exptl_crystal_recrystallization_method 'Re-crystallisation from solvent'
_exptl_crystal_size_max 0.30
_exptl_crystal_size_mid 0.30
_exptl_crystal_size_min 0.25
_refine_diff_density_max 0.764
_refine_diff_density_min -0.934
_refine_diff_density_rms 0.092
_refine_ls_extinction_method none
_refine_ls_goodness_of_fit_ref 1.036
_refine_ls_hydrogen_treatment mixed
_refine_ls_matrix_type full
_refine_ls_number_parameters 182
_refine_ls_number_reflns 2634
_refine_ls_number_restraints 0
_refine_ls_restrained_S_all 1.036
_refine_ls_R_factor_all 0.0332
_refine_ls_R_factor_gt 0.0256
_refine_ls_shift/su_max 0.000
_refine_ls_shift/su_mean 0.000
_refine_ls_structure_factor_coef Fsqd
_refine_ls_weighting_details 'calc w=1/[\s^2^(Fo^2^)+(0.0206P)^2^+1.7893P] where P=(Fo^2^+2Fc^2^)/3'
_refine_ls_weighting_scheme calc
_refine_ls_wR_factor_gt 0.0518
_refine_ls_wR_factor_ref 0.0551
_reflns_number_gt 2253
_reflns_number_total 2634
_reflns_threshold_expression >2sigma(I)
_cod_data_source_file c8nj00505b2.cif
_cod_data_source_block 1_CCDC3
_cod_depositor_comments 'Adding full bibliography for 7057188--7057196.cif.'
_cod_original_sg_symbol_H-M p21/n
_cod_database_code 7057191

loop_
_symmetry_equiv_pos_as_xyz
'x, y, z'
'-x+1/2, y+1/2, -z+1/2'
'-x, -y, -z'
'x-1/2, -y-1/2, z-1/2'

loop_
_atom_site_label
_atom_site_type_symbol
_atom_site_fract_x
_atom_site_fract_y
_atom_site_fract_z
_atom_site_U_iso_or_equiv
_atom_site_adp_type
_atom_site_occupancy
_atom_site_symmetry_multiplicity
_atom_site_calc_flag
_atom_site_refinement_flags
Cu1 Cu 0.40741(9) 0.10560(6) 0.06150(4) 0.0643(2) Uani 1 1 d .
Cu2 Cu 0.50132(10) 0.13371(7) -0.09275(4) 0.0726(2) Uani 1 1 d .
I1 I 0.71379(4) 0.10006(3) 0.046594(18) 0.04362(10) Uani 1 1 d .
I2 I 0.43276(4) 0.00433(3) 0.205779(18) 0.04666(11) Uani 1 1 d .
C1 C 0.1891(6) 0.3935(5) 0.0789(3) 0.0478(12) Uani 1 1 d .
C2 C 0.2658(5) 0.3850(4) 0.0116(3) 0.0360(10) Uani 1 1 d .
C3 C 0.2682(5) 0.4780(4) -0.0494(3) 0.0399(11) Uani 1 1 d .
H3 H 0.2240 0.5631 -0.0561 0.048 Uiso 1 1 calc R
C4 C 0.3509(5) 0.4169(4) -0.0989(2) 0.0337(10) Uani 1 1 d .
C5 C 0.3925(5) 0.4730(4) -0.1710(3) 0.0346(10) Uani 1 1 d .
C6 C 0.3438(5) 0.6020(4) -0.1997(3) 0.0439(11) Uani 1 1 d .
H6 H 0.2806 0.6501 -0.1745 0.053 Uiso 1 1 calc R
C7 C 0.3885(5) 0.6575(4) -0.2643(3) 0.0457(12) Uani 1 1 d .
H7 H 0.3566 0.7442 -0.2817 0.055 Uiso 1 1 calc R
C8 C 0.5244(6) 0.6571(6) -0.3731(3) 0.0663(16) Uani 1 1 d .
H8A H 0.4420 0.7010 -0.4080 0.099 Uiso 1 1 calc R
H8B H 0.5631 0.5897 -0.4040 0.099 Uiso 1 1 calc R
H8C H 0.5987 0.7233 -0.3524 0.099 Uiso 1 1 calc R
C9 C 0.5211(6) 0.4652(5) -0.2798(3) 0.0499(12) Uani 1 1 d .
H9 H 0.5803 0.4178 -0.3080 0.060 Uiso 1 1 calc R
C10 C 0.4804(6) 0.4050(4) -0.2146(3) 0.0469(12) Uani 1 1 d .
H10 H 0.5121 0.3173 -0.1993 0.056 Uiso 1 1 calc R
N1 N 0.3417(4) 0.2738(3) 0.0002(2) 0.0405(9) Uani 1 1 d .
N2 N 0.3929(4) 0.2920(3) -0.0691(2) 0.0390(9) Uani 1 1 d .
N3 N 0.4772(4) 0.5911(4) -0.3036(2) 0.0453(10) Uani 1 1 d .
F1 F 0.1487(5) 0.5184(3) 0.0911(2) 0.0995(14) Uani 1 1 d .
F2 F 0.2692(4) 0.3509(3) 0.15043(17) 0.0725(9) Uani 1 1 d .
F3 F 0.0697(4) 0.3176(5) 0.0666(2) 0.1004(13) Uani 1 1 d .

loop_
_atom_site_aniso_label
_atom_site_aniso_U_11
_atom_site_aniso_U_22
_atom_site_aniso_U_33
_atom_site_aniso_U_23
_atom_site_aniso_U_13
_atom_site_aniso_U_12
Cu1 0.1021(6) 0.0413(3) 0.0505(4) 0.0164(3) 0.0189(4) 0.0186(3)
Cu2 0.1165(7) 0.0541(4) 0.0527(4) 0.0049(3) 0.0307(4) 0.0470(4)
I1 0.0450(2) 0.04132(17) 0.04311(18) -0.00342(13) 0.00686(14) 0.00121(13)
I2 0.0642(2) 0.04649(18) 0.03412(17) 0.00067(13) 0.02131(16) 0.00567(14)
C1 0.057(3) 0.044(3) 0.044(3) 0.000(2) 0.016(3) 0.007(2)
C2 0.036(3) 0.032(2) 0.039(2) -0.0065(19) 0.006(2) 0.0018(19)
C3 0.046(3) 0.028(2) 0.046(3) 0.0031(19) 0.011(2) 0.0096(19)
C4 0.037(3) 0.027(2) 0.034(2) 0.0006(17) 0.002(2) 0.0040(18)
C5 0.033(3) 0.032(2) 0.036(2) 0.0003(18) 0.000(2) -0.0011(18)
C6 0.052(3) 0.033(2) 0.047(3) 0.005(2) 0.012(2) 0.008(2)
C7 0.049(3) 0.036(2) 0.047(3) 0.008(2) 0.001(2) 0.001(2)
C8 0.068(4) 0.074(4) 0.059(3) 0.020(3) 0.018(3) -0.013(3)
C9 0.052(3) 0.049(3) 0.052(3) 0.001(2) 0.020(3) 0.001(2)
C10 0.056(3) 0.036(2) 0.054(3) 0.007(2) 0.022(3) 0.005(2)
N1 0.055(3) 0.0304(18) 0.036(2) 0.0008(15) 0.0100(19) 0.0097(17)
N2 0.053(3) 0.0341(18) 0.0311(19) 0.0038(15) 0.0128(18) 0.0116(17)
N3 0.046(3) 0.047(2) 0.041(2) 0.0077(18) 0.0035(19) -0.0111(19)
F1 0.160(4) 0.072(2) 0.091(3) 0.0166(19) 0.080(3) 0.059(2)
F2 0.080(2) 0.100(2) 0.0396(16) 0.0038(16) 0.0163(16) 0.0259(19)
F3 0.071(3) 0.158(4) 0.082(3) -0.021(2) 0.038(2) -0.040(3)

loop_
_atom_type_symbol
_atom_type_description
_atom_type_scat_dispersion_real
_atom_type_scat_dispersion_imag
_atom_type_scat_source
C C 0.0033 0.0016 'International Tables Vol C Tables 4.2.6.8 and 6.1.1.4'
H H 0.0000 0.0000 'International Tables Vol C Tables 4.2.6.8 and 6.1.1.4'
N N 0.0061 0.0033 'International Tables Vol C Tables 4.2.6.8 and 6.1.1.4'
Cu Cu 0.3201 1.2651 'International Tables Vol C Tables 4.2.6.8 and 6.1.1.4'
I I -0.4742 1.8119 'International Tables Vol C Tables 4.2.6.8 and 6.1.1.4'
F F 0.0171 0.0103 'International Tables Vol C Tables 4.2.6.8 and 6.1.1.4'

loop_
_geom_angle_atom_site_label_1
_geom_angle_atom_site_label_2
_geom_angle_atom_site_label_3
_geom_angle
_geom_angle_site_symmetry_1
_geom_angle_site_symmetry_3
N1 Cu1 Cu2 160.78(10) . 3_655
N1 Cu1 I2 140.00(10) . .
Cu2 Cu1 I2 59.15(2) 3_655 .
N1 Cu1 I1 103.75(11) . 3_655
Cu2 Cu1 I1 61.66(2) 3_655 3_655
I2 Cu1 I1 105.47(2) . 3_655
N1 Cu1 Cu2 65.23(10) . .
Cu2 Cu1 Cu2 96.71(3) 3_655 .
I2 Cu1 Cu2 152.00(3) . .
I1 Cu1 Cu2 69.77(2) 3_655 .
N1 Cu1 I1 99.73(11) . .
Cu2 Cu1 I1 72.99(3) 3_655 .
I2 Cu1 I1 100.64(3) . .
I1 Cu1 I1 101.33(2) 3_655 .
Cu2 Cu1 I1 55.53(2) . .
N2 Cu2 I2 144.23(11) . 3_655
N2 Cu2 Cu1 150.86(10) . 3_655
I2 Cu2 Cu1 61.46(2) 3_655 3_655
N2 Cu2 I1 103.75(11) . .
I2 Cu2 I1 108.81(3) 3_655 .
Cu1 Cu2 I1 63.90(2) 3_655 .
N2 Cu2 Cu1 67.85(10) . .
I2 Cu2 Cu1 141.85(3) 3_655 .
Cu1 Cu2 Cu1 83.29(3) 3_655 .
I1 Cu2 Cu1 62.56(2) . .
Cu2 I1 Cu1 54.44(2) . 3_655
Cu2 I1 Cu1 61.92(2) . .
Cu1 I1 Cu1 78.67(2) 3_655 .
Cu2 I2 Cu1 59.39(2) 3_655 .
F1 C1 F3 106.8(5) . .
F1 C1 F2 106.2(4) . .
F3 C1 F2 104.5(4) . .
F1 C1 C2 112.3(4) . .
F3 C1 C2 112.9(4) . .
F2 C1 C2 113.5(4) . .
N1 C2 C3 109.9(4) . .
N1 C2 C1 121.4(4) . .
C3 C2 C1 128.6(4) . .
C2 C3 C4 104.9(3) . .
N2 C4 C3 109.2(3) . .
N2 C4 C5 122.7(4) . .
C3 C4 C5 128.1(4) . .
C10 C5 C6 116.3(4) . .
C10 C5 C4 123.5(4) . .
C6 C5 C4 120.2(4) . .
C7 C6 C5 120.3(4) . .
N3 C7 C6 122.0(4) . .
N3 C9 C10 121.1(4) . .
C9 C10 C5 120.9(4) . .
C2 N1 N2 108.2(3) . .
C2 N1 Cu1 136.4(3) . .
N2 N1 Cu1 115.2(2) . .
C4 N2 N1 107.7(3) . .
C4 N2 Cu2 140.8(3) . .
N1 N2 Cu2 111.5(2) . .
C7 N3 C9 119.3(4) . .
C7 N3 C8 119.8(4) . .
C9 N3 C8 120.9(4) . .

loop_
_geom_bond_atom_site_label_1
_geom_bond_atom_site_label_2
_geom_bond_distance
_geom_bond_site_symmetry_2
Cu1 N1 1.972(3) .
Cu1 Cu2 2.5204(8) 3_655
Cu1 I2 2.5727(7) .
Cu1 I1 2.7823(8) 3_655
Cu1 Cu2 2.9184(9) .
Cu1 I1 2.9356(9) .
Cu2 N2 1.947(3) .
Cu2 I2 2.5142(7) 3_655
Cu2 Cu1 2.5204(8) 3_655
Cu2 I1 2.7271(9) .
I1 Cu1 2.7823(8) 3_655
I2 Cu2 2.5142(7) 3_655
C1 F1 1.315(5) .
C1 F3 1.322(6) .
C1 F2 1.331(6) .
C1 C2 1.466(6) .
C2 N1 1.342(5) .
C2 C3 1.374(6) .
C3 C4 1.390(6) .
C4 N2 1.352(5) .
C4 C5 1.457(6) .
C5 C10 1.387(6) .
C5 C6 1.398(5) .
C6 C7 1.356(6) .
C7 N3 1.339(6) .
C8 N3 1.484(6) .
C9 N3 1.338(6) .
C9 C10 1.368(6) .
N1 N2 1.361(5) .
